data_4129255
loop_
_publ_author_name
'Daifuku, Stephanie L.'
'Al-Afyouni, Malik H'
'Snyder, Benjamin E. R.'
'Kneebone, Jared L.'
'Neidig, Michael L.'

_publ_section_title
;
 A combined M\"ossbauer, magnetic circular dichroism, and density
 functional theory approach for iron cross-coupling catalysis: electronic
 structure, in situ formation, and reactivity of
 iron-mesityl-bisphosphines.
;
_journal_issue 25
_journal_name_full 'Journal of the American Chemical Society'
_journal_page_first 9132
_journal_page_last 9143
_journal_paper_doi 10.1021/ja503596m
_journal_volume 136
_journal_year 2014
_chemical_formula_moiety 'C71 H99 Br0.80 Cl0.20 Fe P2, C4 H10 O'
_chemical_formula_sum 'C75 H109 Br0.8 Cl0.2 Fe O P2'
_chemical_formula_weight 1215.20
_chemical_name_common neima05
_space_group_crystal_system monoclinic
_space_group_IT_number 14
_space_group_name_Hall '-P 2yn'
_space_group_name_H-M_alt 'P 1 21/n 1'
_atom_sites_solution_hydrogens geom
_atom_sites_solution_primary direct
_atom_sites_solution_secondary difmap
_audit_creation_method SHELXL-2014
_cell_angle_alpha 90
_cell_angle_beta 113.906(5)
_cell_angle_gamma 90
_cell_formula_units_Z 4
_cell_length_a 17.205(4)
_cell_length_b 23.705(6)
_cell_length_c 19.398(5)
_cell_measurement_reflns_used 3825
_cell_measurement_temperature 100.0(5)
_cell_measurement_theta_max 29.84
_cell_measurement_theta_min 2.18
_cell_volume 7233(3)
_computing_cell_refinement 'SAINT (Bruker, 2013)'
_computing_data_collection 'APEX2 (Bruker, 2013)'
_computing_data_reduction 'SAINT (Bruker, 2013)'
_computing_molecular_graphics 'SHELXTL (Sheldrick, 2008)'
_computing_publication_material 'SHELXTL (Sheldrick, 2008)'
_computing_structure_refinement 'SHELXL-2014 (Sheldrick, 2014)'
_computing_structure_solution 'SIR2011 (Burla et al., 2012)'
_diffrn_ambient_temperature 100.0(5)
_diffrn_measured_fraction_theta_full 1.000
_diffrn_measured_fraction_theta_max 0.999
_diffrn_measurement_device_type 'Bruker SMART APEX II CCD platform'
_diffrn_measurement_method '\w scans'
_diffrn_radiation_type MoK\a
_diffrn_radiation_wavelength 0.71073
_diffrn_reflns_av_R_equivalents 0.0908
_diffrn_reflns_av_unetI/netI 0.0694
_diffrn_reflns_Laue_measured_fraction_full 1.000
_diffrn_reflns_Laue_measured_fraction_max 0.999
_diffrn_reflns_limit_h_max 25
_diffrn_reflns_limit_h_min -25
_diffrn_reflns_limit_k_max 34
_diffrn_reflns_limit_k_min -34
_diffrn_reflns_limit_l_max 28
_diffrn_reflns_limit_l_min -28
_diffrn_reflns_number 127652
_diffrn_reflns_point_group_measured_fraction_full 1.000
_diffrn_reflns_point_group_measured_fraction_max 0.999
_diffrn_reflns_theta_full 30.508
_diffrn_reflns_theta_max 31.514
_diffrn_reflns_theta_min 1.590
_diffrn_source 'fine-focus sealed tube'
_exptl_absorpt_coefficient_mu 0.739
_exptl_absorpt_correction_T_max 0.7462
_exptl_absorpt_correction_T_min 0.6449
_exptl_absorpt_correction_type multi-scan
_exptl_absorpt_process_details 'SADABS (Sheldrick, 2012)'
_exptl_crystal_colour 'pale yellow'
_exptl_crystal_density_diffrn 1.116
_exptl_crystal_description block
_exptl_crystal_F_000 2617
_exptl_crystal_size_max 0.36
_exptl_crystal_size_mid 0.30
_exptl_crystal_size_min 0.20
_refine_diff_density_max 1.053
_refine_diff_density_min -0.605
_refine_diff_density_rms 0.080
_refine_ls_extinction_method none
_refine_ls_goodness_of_fit_ref 1.019
_refine_ls_hydrogen_treatment constr
_refine_ls_matrix_type full
_refine_ls_number_parameters 767
_refine_ls_number_reflns 24063
_refine_ls_number_restraints 7
_refine_ls_restrained_S_all 1.019
_refine_ls_R_factor_all 0.0951
_refine_ls_R_factor_gt 0.0536
_refine_ls_shift/su_max 0.000
_refine_ls_shift/su_mean 0.000
_refine_ls_structure_factor_coef Fsqd
_refine_ls_weighting_details 'w=1/[\s^2^(Fo^2^)+(0.0593P)^2^+3.1615P] where P=(Fo^2^+2Fc^2^)/3'
_refine_ls_weighting_scheme calc
_refine_ls_wR_factor_gt 0.1186
_refine_ls_wR_factor_ref 0.1359
_reflns_Friedel_coverage 0.000
_reflns_number_gt 16070
_reflns_number_total 24063
_reflns_threshold_expression 'I > 2\s(I)'
_cod_data_source_file ja503596m_si_003.cif
_cod_data_source_block neima05
_cod_original_sg_symbol_H-M 'P 21/n'
_cod_original_formula_sum 'C75 H109 Br0.80 Cl0.20 Fe O P2'
_cod_database_code 4129255
_shelx_space_group_comment
; 
The symmetry employed for this shelxl refinement is uniquely defined 
by the following loop, which should always be used as a source of 
symmetry information in preference to the above space-group names. 
They are only intended as comments. 
;
_shelx_estimated_absorpt_t_min 0.777
_shelx_estimated_absorpt_t_max 0.866
_shelxl_version_number 2014-3

loop_
_space_group_symop_operation_xyz
'x, y, z'
'-x+1/2, y+1/2, -z+1/2'
'-x, -y, -z'
'x-1/2, -y-1/2, z-1/2'

loop_
_atom_site_label
_atom_site_type_symbol
_atom_site_fract_x
_atom_site_fract_y
_atom_site_fract_z
_atom_site_U_iso_or_equiv
_atom_site_adp_type
_atom_site_occupancy
_atom_site_site_symmetry_order
_atom_site_calc_flag
_atom_site_refinement_flags_posn
_atom_site_refinement_flags_adp
_atom_site_refinement_flags_occupancy
_atom_site_disorder_assembly
_atom_site_disorder_group
Fe1 Fe 0.20285(2) 0.00212(2) 0.27431(2) 0.01786(7) Uani 1 1 d . . . . .
Br1 Br 0.19715(2) -0.08319(2) 0.20644(2) 0.01931(7) Uani 0.796(2) 1 d . . P A 1
Cl1 Cl 0.19715(2) -0.08319(2) 0.20644(2) 0.01931(7) Uani 0.204(2) 1 d . . P A 5
P1 P 0.05490(3) 0.03290(2) 0.22969(3) 0.01631(10) Uani 1 1 d . . . . .
P2 P 0.19828(3) 0.07609(2) 0.18181(3) 0.01616(10) Uani 1 1 d . . . . .
C1 C 0.02575(12) 0.05197(8) 0.13076(11) 0.0170(4) Uani 1 1 d . . . . .
C2 C -0.05774(13) 0.04799(9) 0.07635(11) 0.0209(4) Uani 1 1 d . . . . .
H2 H -0.1019 0.0368 0.0909 0.025 Uiso 1 1 calc R U . . .
C3 C -0.07673(14) 0.06027(9) 0.00133(12) 0.0226(4) Uani 1 1 d . . . . .
H3 H -0.1337 0.0577 -0.0351 0.027 Uiso 1 1 calc R U . . .
C4 C -0.01245(14) 0.07632(9) -0.02059(11) 0.0215(4) Uani 1 1 d . . . . .
H4 H -0.0255 0.0847 -0.0720 0.026 Uiso 1 1 calc R U . . .
C5 C 0.07064(13) 0.08019(8) 0.03237(11) 0.0185(4) Uani 1 1 d . . . . .
H5 H 0.1144 0.0909 0.0170 0.022 Uiso 1 1 calc R U . . .
C6 C 0.09065(12) 0.06849(8) 0.10838(10) 0.0154(4) Uani 1 1 d . . . . .
C7 C -0.02818(13) -0.01639(9) 0.22749(11) 0.0193(4) Uani 1 1 d . . . . .
C8 C -0.01388(13) -0.07403(9) 0.22302(12) 0.0209(4) Uani 1 1 d . . . . .
H8 H 0.0368 -0.0863 0.2192 0.025 Uiso 1 1 calc R U . . .
C9 C -0.07338(14) -0.11384(9) 0.22406(12) 0.0230(4) Uani 1 1 d . . . . .
C10 C -0.14721(14) -0.09415(10) 0.22934(12) 0.0247(4) Uani 1 1 d . . . . .
H10 H -0.1879 -0.1208 0.2305 0.030 Uiso 1 1 calc R U . . .
C11 C -0.16366(14) -0.03683(10) 0.23302(12) 0.0237(4) Uani 1 1 d . . . . .
C12 C -0.10238(13) 0.00177(9) 0.23251(12) 0.0215(4) Uani 1 1 d . . . . .
H12 H -0.1117 0.0410 0.2357 0.026 Uiso 1 1 calc R U . . .
C13 C 0.03329(13) 0.09491(9) 0.27498(11) 0.0183(4) Uani 1 1 d . . . . .
C14 C -0.01699(14) 0.13961(9) 0.23392(12) 0.0207(4) Uani 1 1 d . . . . .
H14 H -0.0354 0.1406 0.1807 0.025 Uiso 1 1 calc R U . . .
C15 C -0.04043(14) 0.18288(9) 0.27041(12) 0.0224(4) Uani 1 1 d D . . . .
C16 C -0.01328(15) 0.17929(9) 0.34896(12) 0.0243(4) Uani 1 1 d . . . . .
H16 H -0.0306 0.2078 0.3741 0.029 Uiso 1 1 calc R U . . .
C17 C 0.03794(14) 0.13576(9) 0.39166(12) 0.0228(4) Uani 1 1 d . . . . .
C18 C 0.06169(14) 0.09369(9) 0.35332(12) 0.0208(4) Uani 1 1 d . . . . .
H18 H 0.0977 0.0639 0.3811 0.025 Uiso 1 1 calc R U . . .
C19 C 0.19977(13) 0.15000(8) 0.20884(11) 0.0175(4) Uani 1 1 d . . . . .
C20 C 0.16353(13) 0.19242(9) 0.15519(11) 0.0196(4) Uani 1 1 d . . . . .
H20 H 0.1341 0.1825 0.1036 0.024 Uiso 1 1 calc R U . . .
C21 C 0.17012(13) 0.24909(9) 0.17647(11) 0.0197(4) Uani 1 1 d . . . . .
C22 C 0.21250(14) 0.26145(9) 0.25354(12) 0.0220(4) Uani 1 1 d . . . . .
H22 H 0.2184 0.2998 0.2689 0.026 Uiso 1 1 calc R U . . .
C23 C 0.24630(13) 0.21992(9) 0.30855(11) 0.0203(4) Uani 1 1 d . . . . .
C24 C 0.23995(13) 0.16362(9) 0.28508(11) 0.0194(4) Uani 1 1 d . . . . .
H24 H 0.2632 0.1345 0.3214 0.023 Uiso 1 1 calc R U . . .
C25 C 0.26902(12) 0.07149(8) 0.13232(11) 0.0176(4) Uani 1 1 d . . . . .
C26 C 0.29433(13) 0.11832(9) 0.10190(12) 0.0205(4) Uani 1 1 d . . . . .
H26 H 0.2739 0.1549 0.1061 0.025 Uiso 1 1 calc R U . . .
C27 C 0.34911(14) 0.11154(9) 0.06568(12) 0.0213(4) Uani 1 1 d . . . . .
C28 C 0.37886(13) 0.05700(9) 0.06117(12) 0.0204(4) Uani 1 1 d . . . . .
H28 H 0.4159 0.0520 0.0363 0.025 Uiso 1 1 calc R U . . .
C29 C 0.35601(13) 0.01007(9) 0.09186(11) 0.0187(4) Uani 1 1 d . . . . .
C30 C 0.30001(13) 0.01817(9) 0.12707(11) 0.0186(4) Uani 1 1 d . . . . .
H30 H 0.2829 -0.0134 0.1478 0.022 Uiso 1 1 calc R U . . .
C31 C -0.05656(15) -0.17697(10) 0.21828(14) 0.0289(5) Uani 1 1 d . . . . .
C32 C 0.03249(19) -0.19215(12) 0.2758(2) 0.0564(9) Uani 1 1 d . . . . .
H32A H 0.0441 -0.2319 0.2701 0.085 Uiso 1 1 calc R U . . .
H32B H 0.0359 -0.1857 0.3269 0.085 Uiso 1 1 calc R U . . .
H32C H 0.0746 -0.1685 0.2674 0.085 Uiso 1 1 calc R U . . .
C33 C -0.0635(2) -0.18876(11) 0.13822(17) 0.0461(7) Uani 1 1 d . . . . .
H33A H -0.0534 -0.2289 0.1332 0.069 Uiso 1 1 calc R U . . .
H33B H -0.0211 -0.1663 0.1287 0.069 Uiso 1 1 calc R U . . .
H33C H -0.1206 -0.1786 0.1016 0.069 Uiso 1 1 calc R U . . .
C34 C -0.12039(19) -0.21468(11) 0.23288(17) 0.0423(7) Uani 1 1 d . . . . .
H34A H -0.1066 -0.2544 0.2291 0.063 Uiso 1 1 calc R U . . .
H34B H -0.1779 -0.2066 0.1954 0.063 Uiso 1 1 calc R U . . .
H34C H -0.1176 -0.2072 0.2835 0.063 Uiso 1 1 calc R U . . .
C35 C -0.24545(15) -0.01461(11) 0.23709(14) 0.0290(5) Uani 1 1 d . . . . .
C36 C -0.29429(16) 0.02049(13) 0.16651(16) 0.0413(6) Uani 1 1 d . . . . .
H36A H -0.2595 0.0527 0.1647 0.062 Uiso 1 1 calc R U . . .
H36B H -0.3473 0.0342 0.1680 0.062 Uiso 1 1 calc R U . . .
H36C H -0.3074 -0.0029 0.1215 0.062 Uiso 1 1 calc R U . . .
C37 C -0.22229(17) 0.02201(13) 0.30811(16) 0.0402(6) Uani 1 1 d . . . . .
H37A H -0.1919 -0.0010 0.3530 0.060 Uiso 1 1 calc R U . . .
H37B H -0.2743 0.0371 0.3102 0.060 Uiso 1 1 calc R U . . .
H37C H -0.1859 0.0533 0.3064 0.060 Uiso 1 1 calc R U . . .
C38 C -0.30377(16) -0.06251(12) 0.24095(15) 0.0365(6) Uani 1 1 d . . . . .
H38A H -0.2734 -0.0857 0.2857 0.055 Uiso 1 1 calc R U . . .
H38B H -0.3203 -0.0860 0.1956 0.055 Uiso 1 1 calc R U . . .
H38C H -0.3548 -0.0464 0.2440 0.055 Uiso 1 1 calc R U . . .
C39 C -0.0955(2) 0.23326(13) 0.2281(2) 0.0315(6) Uani 0.920(3) 1 d D . P B 1
C40 C -0.1790(2) 0.23288(16) 0.2382(2) 0.0513(9) Uani 0.920(3) 1 d D . P B 1
H40A H -0.2112 0.1988 0.2151 0.077 Uiso 0.920(3) 1 calc R U P B 1
H40B H -0.2124 0.2663 0.2139 0.077 Uiso 0.920(3) 1 calc R U P B 1
H40C H -0.1669 0.2334 0.2921 0.077 Uiso 0.920(3) 1 calc R U P B 1
C41 C -0.0474(2) 0.28841(12) 0.26101(18) 0.0462(8) Uani 0.920(3) 1 d D . P B 1
H41A H -0.0822 0.3207 0.2344 0.069 Uiso 0.920(3) 1 calc R U P B 1
H41B H 0.0064 0.2888 0.2548 0.069 Uiso 0.920(3) 1 calc R U P B 1
H41C H -0.0357 0.2908 0.3147 0.069 Uiso 0.920(3) 1 calc R U P B 1
C42 C -0.1150(2) 0.23175(13) 0.14380(16) 0.0402(7) Uani 0.920(3) 1 d D . P B 1
H42A H -0.1477 0.1977 0.1213 0.060 Uiso 0.920(3) 1 calc R U P B 1
H42B H -0.0617 0.2315 0.1369 0.060 Uiso 0.920(3) 1 calc R U P B 1
H42C H -0.1483 0.2652 0.1192 0.060 Uiso 0.920(3) 1 calc R U P B 1
C39' C -0.1043(19) 0.2278(11) 0.2228(17) 0.0315(6) Uani 0.080(3) 1 d D . P B 5
C40' C -0.064(2) 0.2601(16) 0.177(2) 0.0513(9) Uani 0.080(3) 1 d D . P B 5
H40D H -0.1054 0.2646 0.1253 0.077 Uiso 0.080(3) 1 calc R U P B 5
H40E H -0.0145 0.2390 0.1779 0.077 Uiso 0.080(3) 1 calc R U P B 5
H40F H -0.0452 0.2974 0.2000 0.077 Uiso 0.080(3) 1 calc R U P B 5
C41' C -0.189(2) 0.2024(13) 0.1667(18) 0.0462(8) Uani 0.080(3) 1 d D . P B 5
H41D H -0.2250 0.1935 0.1931 0.069 Uiso 0.080(3) 1 calc R U P B 5
H41E H -0.1768 0.1678 0.1449 0.069 Uiso 0.080(3) 1 calc R U P B 5
H41F H -0.2175 0.2296 0.1263 0.069 Uiso 0.080(3) 1 calc R U P B 5
C42' C -0.126(2) 0.2737(13) 0.2684(16) 0.0402(7) Uani 0.080(3) 1 d D . P B 5
H42D H -0.1546 0.2565 0.2974 0.060 Uiso 0.080(3) 1 calc R U P B 5
H42E H -0.1627 0.3021 0.2340 0.060 Uiso 0.080(3) 1 calc R U P B 5
H42F H -0.0729 0.2917 0.3030 0.060 Uiso 0.080(3) 1 calc R U P B 5
C43 C 0.06553(17) 0.13089(10) 0.47747(13) 0.0304(5) Uani 1 1 d . . . . .
C44 C 0.0256(2) 0.07745(13) 0.49409(15) 0.0454(7) Uani 1 1 d . . . . .
H44A H 0.0420 0.0742 0.5486 0.068 Uiso 1 1 calc R U . . .
H44B H 0.0458 0.0443 0.4760 0.068 Uiso 1 1 calc R U . . .
H44C H -0.0364 0.0798 0.4683 0.068 Uiso 1 1 calc R U . . .
C45 C 0.0378(2) 0.18187(13) 0.51014(14) 0.0447(7) Uani 1 1 d . . . . .
H45A H 0.0630 0.2162 0.4998 0.067 Uiso 1 1 calc R U . . .
H45B H 0.0570 0.1772 0.5648 0.067 Uiso 1 1 calc R U . . .
H45C H -0.0243 0.1850 0.4868 0.067 Uiso 1 1 calc R U . . .
C46 C 0.16336(18) 0.12669(12) 0.51790(14) 0.0402(6) Uani 1 1 d . . . . .
H46A H 0.1891 0.1613 0.5090 0.060 Uiso 1 1 calc R U . . .
H46B H 0.1833 0.0943 0.4981 0.060 Uiso 1 1 calc R U . . .
H46C H 0.1798 0.1218 0.5722 0.060 Uiso 1 1 calc R U . . .
C47 C 0.28656(16) 0.23590(9) 0.39254(12) 0.0272(5) Uani 1 1 d . . . . .
C48 C 0.3569(2) 0.27979(11) 0.40672(15) 0.0483(8) Uani 1 1 d . . . . .
H48A H 0.4005 0.2642 0.3918 0.072 Uiso 1 1 calc R U . . .
H48B H 0.3826 0.2895 0.4604 0.072 Uiso 1 1 calc R U . . .
H48C H 0.3325 0.3138 0.3770 0.072 Uiso 1 1 calc R U . . .
C49 C 0.2157(2) 0.26075(13) 0.41292(14) 0.0472(8) Uani 1 1 d . . . . .
H49A H 0.1921 0.2945 0.3824 0.071 Uiso 1 1 calc R U . . .
H49B H 0.2394 0.2709 0.4665 0.071 Uiso 1 1 calc R U . . .
H49C H 0.1706 0.2327 0.4028 0.071 Uiso 1 1 calc R U . . .
C50 C 0.32596(17) 0.18506(10) 0.44329(12) 0.0300(5) Uani 1 1 d . . . . .
H50A H 0.3709 0.1689 0.4305 0.045 Uiso 1 1 calc R U . . .
H50B H 0.2820 0.1565 0.4357 0.045 Uiso 1 1 calc R U . . .
H50C H 0.3502 0.1971 0.4962 0.045 Uiso 1 1 calc R U . . .
C51 C 0.13713(14) 0.29712(9) 0.11850(12) 0.0232(4) Uani 1 1 d . . . . .
C52 C 0.07902(17) 0.27513(11) 0.03999(13) 0.0346(6) Uani 1 1 d . . . . .
H52A H 0.0330 0.2526 0.0436 0.052 Uiso 1 1 calc R U . . .
H52B H 0.1122 0.2516 0.0202 0.052 Uiso 1 1 calc R U . . .
H52C H 0.0548 0.3071 0.0060 0.052 Uiso 1 1 calc R U . . .
C53 C 0.08642(16) 0.34034(11) 0.14307(14) 0.0330(5) Uani 1 1 d . . . . .
H53A H 0.1226 0.3553 0.1930 0.050 Uiso 1 1 calc R U . . .
H53B H 0.0365 0.3219 0.1453 0.050 Uiso 1 1 calc R U . . .
H53C H 0.0679 0.3713 0.1065 0.050 Uiso 1 1 calc R U . . .
C54 C 0.21371(15) 0.32716(10) 0.11292(13) 0.0279(5) Uani 1 1 d . . . . .
H54A H 0.2508 0.3421 0.1625 0.042 Uiso 1 1 calc R U . . .
H54B H 0.1935 0.3582 0.0766 0.042 Uiso 1 1 calc R U . . .
H54C H 0.2456 0.3003 0.0960 0.042 Uiso 1 1 calc R U . . .
C55 C 0.37618(17) 0.16114(10) 0.02980(14) 0.0299(5) Uani 1 1 d . . . . .
C56 C 0.3382(2) 0.21685(11) 0.0404(2) 0.0529(9) Uani 1 1 d . . . . .
H56A H 0.2761 0.2147 0.0162 0.079 Uiso 1 1 calc R U . . .
H56B H 0.3580 0.2474 0.0175 0.079 Uiso 1 1 calc R U . . .
H56C H 0.3562 0.2243 0.0944 0.079 Uiso 1 1 calc R U . . .
C57 C 0.47390(19) 0.16676(13) 0.06557(18) 0.0460(7) Uani 1 1 d . . . . .
H57A H 0.4914 0.1949 0.0377 0.069 Uiso 1 1 calc R U . . .
H57B H 0.4996 0.1303 0.0635 0.069 Uiso 1 1 calc R U . . .
H57C H 0.4927 0.1787 0.1182 0.069 Uiso 1 1 calc R U . . .
C58 C 0.3480(2) 0.14957(12) -0.05443(16) 0.0428(7) Uani 1 1 d . . . . .
H58A H 0.2862 0.1447 -0.0780 0.064 Uiso 1 1 calc R U . . .
H58B H 0.3756 0.1152 -0.0613 0.064 Uiso 1 1 calc R U . . .
H58C H 0.3642 0.1814 -0.0780 0.064 Uiso 1 1 calc R U . . .
C59 C 0.38930(14) -0.04943(9) 0.08896(12) 0.0222(4) Uani 1 1 d . . . . .
C60 C 0.42815(17) -0.07438(11) 0.16889(14) 0.0359(6) Uani 1 1 d . . . . .
H60A H 0.3844 -0.0768 0.1890 0.054 Uiso 1 1 calc R U . . .
H60B H 0.4745 -0.0501 0.2015 0.054 Uiso 1 1 calc R U . . .
H60C H 0.4503 -0.1122 0.1671 0.054 Uiso 1 1 calc R U . . .
C61 C 0.45753(16) -0.04982(10) 0.05699(15) 0.0303(5) Uani 1 1 d . . . . .
H61A H 0.4331 -0.0356 0.0051 0.046 Uiso 1 1 calc R U . . .
H61B H 0.4780 -0.0884 0.0575 0.046 Uiso 1 1 calc R U . . .
H61C H 0.5050 -0.0256 0.0880 0.046 Uiso 1 1 calc R U . . .
C62 C 0.31475(16) -0.08668(10) 0.03814(15) 0.0319(5) Uani 1 1 d . . . . .
H62A H 0.2726 -0.0896 0.0600 0.048 Uiso 1 1 calc R U . . .
H62B H 0.3359 -0.1244 0.0342 0.048 Uiso 1 1 calc R U . . .
H62C H 0.2883 -0.0698 -0.0122 0.048 Uiso 1 1 calc R U . . .
C63 C 0.27798(14) 0.00778(9) 0.38792(11) 0.0217(4) Uani 1 1 d . . . . .
C64 C 0.24603(14) -0.01189(9) 0.44164(12) 0.0236(4) Uani 1 1 d . . . . .
C65 C 0.29160(15) -0.00002(10) 0.51815(13) 0.0280(5) Uani 1 1 d . . . . .
H65 H 0.2691 -0.0115 0.5533 0.034 Uiso 1 1 calc R U . . .
C66 C 0.36936(16) 0.02836(10) 0.54412(13) 0.0295(5) Uani 1 1 d . . . . .
C67 C 0.40268(15) 0.04164(10) 0.49171(13) 0.0291(5) Uani 1 1 d . . . . .
H67 H 0.4574 0.0585 0.5083 0.035 Uiso 1 1 calc R U . . .
C68 C 0.35678(15) 0.03057(10) 0.41468(13) 0.0256(5) Uani 1 1 d . . . . .
C69 C 0.16469(15) -0.04655(10) 0.41908(14) 0.0294(5) Uani 1 1 d . . . . .
H69A H 0.1427 -0.0433 0.4583 0.044 Uiso 1 1 calc R U . . .
H69B H 0.1770 -0.0862 0.4133 0.044 Uiso 1 1 calc R U . . .
H69C H 0.1221 -0.0324 0.3712 0.044 Uiso 1 1 calc R U . . .
C70 C 0.41474(19) 0.04482(13) 0.62573(14) 0.0415(6) Uani 1 1 d . . . . .
H70A H 0.4749 0.0518 0.6373 0.062 Uiso 1 1 calc R U . . .
H70B H 0.4099 0.0142 0.6577 0.062 Uiso 1 1 calc R U . . .
H70C H 0.3890 0.0792 0.6353 0.062 Uiso 1 1 calc R U . . .
C71 C 0.39947(15) 0.04628(12) 0.36233(14) 0.0350(6) Uani 1 1 d . . . . .
H71A H 0.4612 0.0422 0.3892 0.052 Uiso 1 1 calc R U . . .
H71B H 0.3857 0.0855 0.3458 0.052 Uiso 1 1 calc R U . . .
H71C H 0.3790 0.0213 0.3183 0.052 Uiso 1 1 calc R U . . .
C72 C 0.7865(3) 0.15535(17) 0.4187(2) 0.0729(11) Uani 1 1 d . . . . .
H72A H 0.8238 0.1671 0.4699 0.109 Uiso 1 1 calc R U . . .
H72B H 0.7888 0.1835 0.3825 0.109 Uiso 1 1 calc R U . . .
H72C H 0.8053 0.1187 0.4076 0.109 Uiso 1 1 calc R U . . .
C73 C 0.6995(2) 0.15057(13) 0.41263(17) 0.0491(8) Uani 1 1 d . . . . .
H73A H 0.6967 0.1221 0.4490 0.059 Uiso 1 1 calc R U . . .
H73B H 0.6804 0.1873 0.4247 0.059 Uiso 1 1 calc R U . . .
O1 O 0.64576(15) 0.13420(10) 0.33817(14) 0.0583(6) Uani 1 1 d . . . . .
C74 C 0.5641(2) 0.12187(18) 0.3309(2) 0.0692(11) Uani 1 1 d . . . . .
H74A H 0.5369 0.1562 0.3401 0.083 Uiso 1 1 calc R U . . .
H74C H 0.5659 0.0929 0.3683 0.083 Uiso 1 1 calc R U . . .
C75 C 0.5156(3) 0.1012(2) 0.2554(2) 0.1048(19) Uani 1 1 d . . . . .
H75A H 0.4551 0.1087 0.2413 0.157 Uiso 1 1 calc R U . . .
H75B H 0.5246 0.0605 0.2538 0.157 Uiso 1 1 calc R U . . .
H75C H 0.5344 0.1203 0.2200 0.157 Uiso 1 1 calc R U . . .

loop_
_atom_site_aniso_label
_atom_site_aniso_U_11
_atom_site_aniso_U_22
_atom_site_aniso_U_33
_atom_site_aniso_U_23
_atom_site_aniso_U_13
_atom_site_aniso_U_12
Fe1 0.01813(14) 0.01897(15) 0.01683(14) -0.00231(11) 0.00746(11) -0.00022(11)
Br1 0.02401(13) 0.01450(11) 0.01978(12) 0.00023(8) 0.00922(9) 0.00081(9)
Cl1 0.02401(13) 0.01450(11) 0.01978(12) 0.00023(8) 0.00922(9) 0.00081(9)
P1 0.0170(2) 0.0177(2) 0.0161(2) -0.00202(19) 0.00851(19) -0.00159(19)
P2 0.0159(2) 0.0162(2) 0.0166(2) -0.00331(19) 0.00683(19) -0.00055(18)
C1 0.0181(9) 0.0159(9) 0.0174(9) -0.0027(7) 0.0076(8) 0.0004(7)
C2 0.0188(10) 0.0243(10) 0.0202(9) -0.0039(8) 0.0086(8) -0.0013(8)
C3 0.0189(10) 0.0238(11) 0.0215(10) -0.0029(8) 0.0044(8) 0.0016(8)
C4 0.0251(11) 0.0205(10) 0.0164(9) 0.0007(8) 0.0057(8) 0.0001(8)
C5 0.0194(9) 0.0183(9) 0.0177(9) -0.0020(8) 0.0073(8) -0.0022(8)
C6 0.0166(9) 0.0141(9) 0.0152(8) -0.0024(7) 0.0062(7) 0.0000(7)
C7 0.0197(10) 0.0223(10) 0.0179(9) -0.0016(8) 0.0096(8) -0.0027(8)
C8 0.0202(10) 0.0233(11) 0.0213(9) -0.0017(8) 0.0105(8) -0.0031(8)
C9 0.0251(11) 0.0238(11) 0.0204(10) -0.0017(8) 0.0094(9) -0.0065(8)
C10 0.0230(11) 0.0296(12) 0.0228(10) -0.0005(9) 0.0107(9) -0.0062(9)
C11 0.0199(10) 0.0341(12) 0.0190(10) -0.0001(9) 0.0098(8) -0.0015(9)
C12 0.0213(10) 0.0253(11) 0.0202(10) -0.0019(8) 0.0110(8) -0.0012(8)
C13 0.0189(9) 0.0196(10) 0.0181(9) -0.0029(7) 0.0093(8) -0.0017(7)
C14 0.0252(11) 0.0195(10) 0.0201(9) -0.0016(8) 0.0120(8) -0.0015(8)
C15 0.0272(11) 0.0174(10) 0.0241(10) -0.0008(8) 0.0121(9) 0.0003(8)
C16 0.0310(12) 0.0210(10) 0.0241(10) -0.0033(8) 0.0145(9) 0.0019(9)
C17 0.0287(11) 0.0208(10) 0.0211(10) -0.0035(8) 0.0124(9) 0.0006(8)
C18 0.0236(10) 0.0197(10) 0.0196(9) -0.0011(8) 0.0092(8) 0.0017(8)
C19 0.0169(9) 0.0157(9) 0.0208(9) -0.0048(8) 0.0086(8) -0.0017(7)
C20 0.0193(10) 0.0220(10) 0.0165(9) -0.0032(8) 0.0062(8) -0.0013(8)
C21 0.0178(9) 0.0199(10) 0.0198(9) -0.0010(8) 0.0059(8) 0.0007(8)
C22 0.0245(11) 0.0145(9) 0.0231(10) -0.0035(8) 0.0057(8) -0.0013(8)
C23 0.0208(10) 0.0175(10) 0.0182(9) -0.0034(8) 0.0035(8) -0.0006(8)
C24 0.0180(9) 0.0177(9) 0.0205(9) -0.0019(8) 0.0059(8) 0.0002(7)
C25 0.0167(9) 0.0186(9) 0.0173(9) -0.0021(7) 0.0066(7) -0.0009(7)
C26 0.0221(10) 0.0175(10) 0.0228(10) -0.0034(8) 0.0102(8) -0.0009(8)
C27 0.0231(10) 0.0196(10) 0.0231(10) -0.0011(8) 0.0113(8) -0.0022(8)
C28 0.0187(10) 0.0228(10) 0.0218(10) -0.0014(8) 0.0104(8) -0.0004(8)
C29 0.0181(9) 0.0189(10) 0.0187(9) -0.0008(7) 0.0070(8) 0.0006(7)
C30 0.0182(9) 0.0176(9) 0.0208(9) -0.0016(8) 0.0089(8) -0.0016(7)
C31 0.0292(12) 0.0246(11) 0.0342(12) 0.0002(9) 0.0143(10) -0.0071(9)
C32 0.0374(16) 0.0276(15) 0.088(3) 0.0120(15) 0.0090(16) 0.0004(12)
C33 0.077(2) 0.0228(13) 0.0547(18) -0.0048(12) 0.0435(17) -0.0027(13)
C34 0.0510(17) 0.0276(13) 0.0547(17) 0.0040(12) 0.0281(15) -0.0080(12)
C35 0.0217(11) 0.0388(13) 0.0311(12) -0.0009(10) 0.0156(10) -0.0012(9)
C36 0.0252(12) 0.0542(18) 0.0462(16) 0.0113(13) 0.0162(12) 0.0058(12)
C37 0.0334(14) 0.0519(17) 0.0445(15) -0.0135(13) 0.0253(13) -0.0038(12)
C38 0.0253(12) 0.0493(16) 0.0414(14) -0.0017(12) 0.0201(11) -0.0070(11)
C39 0.0438(16) 0.0251(13) 0.0279(12) 0.0044(10) 0.0168(12) 0.0094(12)
C40 0.0439(18) 0.061(2) 0.055(2) 0.0211(17) 0.0258(16) 0.0279(16)
C41 0.076(2) 0.0230(14) 0.0400(17) 0.0038(12) 0.0233(17) 0.0064(14)
C42 0.0532(19) 0.0334(15) 0.0297(14) 0.0083(12) 0.0124(14) 0.0152(14)
C39' 0.0438(16) 0.0251(13) 0.0279(12) 0.0044(10) 0.0168(12) 0.0094(12)
C40' 0.0439(18) 0.061(2) 0.055(2) 0.0211(17) 0.0258(16) 0.0279(16)
C41' 0.076(2) 0.0230(14) 0.0400(17) 0.0038(12) 0.0233(17) 0.0064(14)
C42' 0.0532(19) 0.0334(15) 0.0297(14) 0.0083(12) 0.0124(14) 0.0152(14)
C43 0.0429(14) 0.0304(12) 0.0203(10) -0.0015(9) 0.0153(10) 0.0073(11)
C44 0.070(2) 0.0450(17) 0.0305(13) 0.0041(12) 0.0293(14) 0.0006(15)
C45 0.0631(19) 0.0474(17) 0.0244(12) -0.0065(11) 0.0185(13) 0.0170(14)
C46 0.0482(16) 0.0446(16) 0.0222(11) -0.0028(11) 0.0085(11) 0.0093(13)
C47 0.0373(13) 0.0174(10) 0.0175(10) -0.0032(8) 0.0013(9) 0.0017(9)
C48 0.0584(19) 0.0276(13) 0.0283(13) 0.0021(11) -0.0140(12) -0.0152(12)
C49 0.065(2) 0.0474(17) 0.0233(12) -0.0055(11) 0.0112(13) 0.0257(15)
C50 0.0429(14) 0.0203(11) 0.0195(10) -0.0030(8) 0.0051(10) 0.0007(10)
C51 0.0243(11) 0.0209(10) 0.0218(10) 0.0020(8) 0.0068(9) 0.0025(8)
C52 0.0400(14) 0.0271(12) 0.0244(11) 0.0030(10) 0.0003(10) -0.0007(10)
C53 0.0336(13) 0.0309(13) 0.0351(13) 0.0088(10) 0.0144(11) 0.0140(10)
C54 0.0350(13) 0.0242(11) 0.0253(11) 0.0000(9) 0.0132(10) -0.0012(9)
C55 0.0428(14) 0.0223(11) 0.0342(12) 0.0008(9) 0.0256(11) -0.0023(10)
C56 0.089(2) 0.0211(13) 0.079(2) 0.0062(14) 0.065(2) 0.0026(14)
C57 0.0491(17) 0.0386(16) 0.0609(19) -0.0013(14) 0.0333(16) -0.0163(13)
C58 0.0571(18) 0.0407(15) 0.0421(15) 0.0130(12) 0.0319(14) 0.0113(13)
C59 0.0242(10) 0.0193(10) 0.0273(11) 0.0024(8) 0.0148(9) 0.0036(8)
C60 0.0397(14) 0.0391(15) 0.0341(13) 0.0112(11) 0.0202(12) 0.0170(11)
C61 0.0319(12) 0.0264(12) 0.0428(14) 0.0029(10) 0.0255(11) 0.0062(10)
C62 0.0341(13) 0.0214(11) 0.0445(14) -0.0044(10) 0.0205(12) -0.0015(10)
C63 0.0245(10) 0.0288(11) 0.0122(8) 0.0034(8) 0.0079(8) 0.0166(9)
C64 0.0240(10) 0.0236(11) 0.0243(10) 0.0017(8) 0.0109(9) 0.0042(8)
C65 0.0321(12) 0.0317(12) 0.0229(10) 0.0029(9) 0.0139(10) 0.0073(10)
C66 0.0319(12) 0.0306(12) 0.0222(10) -0.0011(9) 0.0070(9) 0.0073(10)
C67 0.0240(11) 0.0299(12) 0.0286(11) -0.0025(10) 0.0057(9) 0.0001(9)
C68 0.0308(12) 0.0260(11) 0.0241(10) 0.0027(9) 0.0154(9) 0.0047(9)
C69 0.0290(12) 0.0292(12) 0.0317(12) 0.0055(10) 0.0140(10) 0.0014(9)
C70 0.0450(16) 0.0493(17) 0.0262(12) -0.0079(12) 0.0104(12) 0.0012(13)
C71 0.0213(11) 0.0519(16) 0.0323(13) 0.0059(12) 0.0114(10) 0.0009(11)
C72 0.082(3) 0.069(3) 0.081(3) -0.032(2) 0.046(2) -0.023(2)
C73 0.072(2) 0.0340(15) 0.0449(17) -0.0024(13) 0.0273(16) 0.0005(14)
O1 0.0538(14) 0.0604(15) 0.0669(15) 0.0032(12) 0.0308(12) -0.0154(11)
C74 0.051(2) 0.072(3) 0.079(3) 0.020(2) 0.021(2) -0.0054(18)
C75 0.069(3) 0.157(5) 0.064(3) 0.044(3) 0.002(2) -0.048(3)

loop_
_atom_type_symbol
_atom_type_description
_atom_type_scat_dispersion_real
_atom_type_scat_dispersion_imag
_atom_type_scat_source
C C 0.0033 0.0016 'International Tables Vol C Tables 4.2.6.8 and 6.1.1.4'
H H 0.0000 0.0000 'International Tables Vol C Tables 4.2.6.8 and 6.1.1.4'
O O 0.0106 0.0060 'International Tables Vol C Tables 4.2.6.8 and 6.1.1.4'
P P 0.1023 0.0942 'International Tables Vol C Tables 4.2.6.8 and 6.1.1.4'
Cl Cl 0.1484 0.1585 'International Tables Vol C Tables 4.2.6.8 and 6.1.1.4'
Fe Fe 0.3463 0.8444 'International Tables Vol C Tables 4.2.6.8 and 6.1.1.4'
Br Br -0.2901 2.4595 'International Tables Vol C Tables 4.2.6.8 and 6.1.1.4'

loop_
_geom_angle_atom_site_label_1
_geom_angle_atom_site_label_2
_geom_angle_atom_site_label_3
_geom_angle
C63 Fe1 Br1 120.80(6)
C63 Fe1 P1 118.14(6)
Br1 Fe1 P1 104.644(18)
C63 Fe1 P2 123.30(7)
Br1 Fe1 P2 102.51(3)
P1 Fe1 P2 79.05(2)
C13 P1 C1 106.41(9)
C13 P1 C7 102.44(9)
C1 P1 C7 104.65(9)
C13 P1 Fe1 117.11(7)
C1 P1 Fe1 104.37(6)
C7 P1 Fe1 120.54(7)
C19 P2 C6 102.11(9)
C19 P2 C25 105.80(9)
C6 P2 C25 105.28(9)
C19 P2 Fe1 118.47(7)
C6 P2 Fe1 102.60(7)
C25 P2 Fe1 120.14(7)
C2 C1 C6 119.10(18)
C2 C1 P1 122.34(15)
C6 C1 P1 118.48(14)
C3 C2 C1 120.71(19)
C3 C2 H2 119.6
C1 C2 H2 119.6
C2 C3 C4 120.02(19)
C2 C3 H3 120.0
C4 C3 H3 120.0
C5 C4 C3 120.12(19)
C5 C4 H4 119.9
C3 C4 H4 119.9
C4 C5 C6 120.51(19)
C4 C5 H5 119.7
C6 C5 H5 119.7
C5 C6 C1 119.53(18)
C5 C6 P2 122.66(15)
C1 C6 P2 117.78(14)
C12 C7 C8 119.86(19)
C12 C7 P1 122.10(17)
C8 C7 P1 118.00(15)
C7 C8 C9 120.7(2)
C7 C8 H8 119.6
C9 C8 H8 119.6
C10 C9 C8 117.9(2)
C10 C9 C31 122.35(19)
C8 C9 C31 119.7(2)
C9 C10 C11 122.6(2)
C9 C10 H10 118.7
C11 C10 H10 118.7
C10 C11 C12 117.8(2)
C10 C11 C35 123.1(2)
C12 C11 C35 119.0(2)
C7 C12 C11 121.0(2)
C7 C12 H12 119.5
C11 C12 H12 119.5
C14 C13 C18 119.99(19)
C14 C13 P1 122.45(15)
C18 C13 P1 117.22(16)
C13 C14 C15 120.57(19)
C13 C14 H14 119.7
C15 C14 H14 119.7
C14 C15 C16 117.9(2)
C14 C15 C39 122.8(2)
C16 C15 C39 119.2(2)
C14 C15 C39' 119.1(13)
C16 C15 C39' 122.4(13)
C17 C16 C15 122.9(2)
C17 C16 H16 118.6
C15 C16 H16 118.6
C16 C17 C18 117.56(19)
C16 C17 C43 122.88(19)
C18 C17 C43 119.50(19)
C13 C18 C17 121.0(2)
C13 C18 H18 119.5
C17 C18 H18 119.5
C24 C19 C20 120.20(18)
C24 C19 P2 118.06(16)
C20 C19 P2 121.73(15)
C21 C20 C19 120.88(18)
C21 C20 H20 119.6
C19 C20 H20 119.6
C20 C21 C22 117.43(19)
C20 C21 C51 122.30(18)
C22 C21 C51 120.19(18)
C23 C22 C21 122.93(19)
C23 C22 H22 118.5
C21 C22 H22 118.5
C22 C23 C24 118.09(19)
C22 C23 C47 120.43(18)
C24 C23 C47 121.45(18)
C19 C24 C23 120.39(19)
C19 C24 H24 119.8
C23 C24 H24 119.8
C30 C25 C26 119.54(18)
C30 C25 P2 116.59(15)
C26 C25 P2 123.85(15)
C27 C26 C25 120.53(19)
C27 C26 H26 119.7
C25 C26 H26 119.7
C26 C27 C28 118.33(19)
C26 C27 C55 122.18(19)
C28 C27 C55 119.48(19)
C29 C28 C27 122.37(19)
C29 C28 H28 118.8
C27 C28 H28 118.8
C28 C29 C30 117.91(19)
C28 C29 C59 123.07(18)
C30 C29 C59 119.02(18)
C25 C30 C29 121.30(19)
C25 C30 H30 119.3
C29 C30 H30 119.3
C32 C31 C34 108.0(2)
C32 C31 C33 109.9(2)
C34 C31 C33 108.3(2)
C32 C31 C9 109.8(2)
C34 C31 C9 112.6(2)
C33 C31 C9 108.1(2)
C31 C32 H32A 109.5
C31 C32 H32B 109.5
H32A C32 H32B 109.5
C31 C32 H32C 109.5
H32A C32 H32C 109.5
H32B C32 H32C 109.5
C31 C33 H33A 109.5
C31 C33 H33B 109.5
H33A C33 H33B 109.5
C31 C33 H33C 109.5
H33A C33 H33C 109.5
H33B C33 H33C 109.5
C31 C34 H34A 109.5
C31 C34 H34B 109.5
H34A C34 H34B 109.5
C31 C34 H34C 109.5
H34A C34 H34C 109.5
H34B C34 H34C 109.5
C36 C35 C11 108.86(19)
C36 C35 C38 108.2(2)
C11 C35 C38 112.3(2)
C36 C35 C37 110.1(2)
C11 C35 C37 109.3(2)
C38 C35 C37 108.1(2)
C35 C36 H36A 109.5
C35 C36 H36B 109.5
H36A C36 H36B 109.5
C35 C36 H36C 109.5
H36A C36 H36C 109.5
H36B C36 H36C 109.5
C35 C37 H37A 109.5
C35 C37 H37B 109.5
H37A C37 H37B 109.5
C35 C37 H37C 109.5
H37A C37 H37C 109.5
H37B C37 H37C 109.5
C35 C38 H38A 109.5
C35 C38 H38B 109.5
H38A C38 H38B 109.5
C35 C38 H38C 109.5
H38A C38 H38C 109.5
H38B C38 H38C 109.5
C40 C39 C42 109.0(3)
C40 C39 C15 109.6(3)
C42 C39 C15 111.9(3)
C40 C39 C41 109.1(3)
C42 C39 C41 108.1(3)
C15 C39 C41 109.1(3)
C39 C40 H40A 109.5
C39 C40 H40B 109.5
H40A C40 H40B 109.5
C39 C40 H40C 109.5
H40A C40 H40C 109.5
H40B C40 H40C 109.5
C39 C41 H41A 109.5
C39 C41 H41B 109.5
H41A C41 H41B 109.5
C39 C41 H41C 109.5
H41A C41 H41C 109.5
H41B C41 H41C 109.5
C39 C42 H42A 109.5
C39 C42 H42B 109.5
H42A C42 H42B 109.5
C39 C42 H42C 109.5
H42A C42 H42C 109.5
H42B C42 H42C 109.5
C40' C39' C42' 104(2)
C40' C39' C41' 108(2)
C42' C39' C41' 108(2)
C40' C39' C15 108(2)
C42' C39' C15 115(2)
C41' C39' C15 113(2)
C39' C40' H40D 109.5
C39' C40' H40E 109.5
H40D C40' H40E 109.5
C39' C40' H40F 109.5
H40D C40' H40F 109.5
H40E C40' H40F 109.5
C39' C41' H41D 109.5
C39' C41' H41E 109.5
H41D C41' H41E 109.5
C39' C41' H41F 109.5
H41D C41' H41F 109.5
H41E C41' H41F 109.5
C39' C42' H42D 109.5
C39' C42' H42E 109.5
H42D C42' H42E 109.5
C39' C42' H42F 109.5
H42D C42' H42F 109.5
H42E C42' H42F 109.5
C45 C43 C44 108.9(2)
C45 C43 C17 112.2(2)
C44 C43 C17 108.7(2)
C45 C43 C46 107.4(2)
C44 C43 C46 109.1(2)
C17 C43 C46 110.41(19)
C43 C44 H44A 109.5
C43 C44 H44B 109.5
H44A C44 H44B 109.5
C43 C44 H44C 109.5
H44A C44 H44C 109.5
H44B C44 H44C 109.5
C43 C45 H45A 109.5
C43 C45 H45B 109.5
H45A C45 H45B 109.5
C43 C45 H45C 109.5
H45A C45 H45C 109.5
H45B C45 H45C 109.5
C43 C46 H46A 109.5
C43 C46 H46B 109.5
H46A C46 H46B 109.5
C43 C46 H46C 109.5
H46A C46 H46C 109.5
H46B C46 H46C 109.5
C50 C47 C48 107.9(2)
C50 C47 C23 112.33(18)
C48 C47 C23 109.9(2)
C50 C47 C49 109.0(2)
C48 C47 C49 110.0(2)
C23 C47 C49 107.59(19)
C47 C48 H48A 109.5
C47 C48 H48B 109.5
H48A C48 H48B 109.5
C47 C48 H48C 109.5
H48A C48 H48C 109.5
H48B C48 H48C 109.5
C47 C49 H49A 109.5
C47 C49 H49B 109.5
H49A C49 H49B 109.5
C47 C49 H49C 109.5
H49A C49 H49C 109.5
H49B C49 H49C 109.5
C47 C50 H50A 109.5
C47 C50 H50B 109.5
H50A C50 H50B 109.5
C47 C50 H50C 109.5
H50A C50 H50C 109.5
H50B C50 H50C 109.5
C52 C51 C21 111.90(18)
C52 C51 C54 108.61(19)
C21 C51 C54 108.72(18)
C52 C51 C53 108.05(19)
C21 C51 C53 110.71(18)
C54 C51 C53 108.79(19)
C51 C52 H52A 109.5
C51 C52 H52B 109.5
H52A C52 H52B 109.5
C51 C52 H52C 109.5
H52A C52 H52C 109.5
H52B C52 H52C 109.5
C51 C53 H53A 109.5
C51 C53 H53B 109.5
H53A C53 H53B 109.5
C51 C53 H53C 109.5
H53A C53 H53C 109.5
H53B C53 H53C 109.5
C51 C54 H54A 109.5
C51 C54 H54B 109.5
H54A C54 H54B 109.5
C51 C54 H54C 109.5
H54A C54 H54C 109.5
H54B C54 H54C 109.5
C56 C55 C58 109.4(2)
C56 C55 C27 112.22(19)
C58 C55 C27 108.9(2)
C56 C55 C57 108.2(2)
C58 C55 C57 108.2(2)
C27 C55 C57 109.8(2)
C55 C56 H56A 109.5
C55 C56 H56B 109.5
H56A C56 H56B 109.5
C55 C56 H56C 109.5
H56A C56 H56C 109.5
H56B C56 H56C 109.5
C55 C57 H57A 109.5
C55 C57 H57B 109.5
H57A C57 H57B 109.5
C55 C57 H57C 109.5
H57A C57 H57C 109.5
H57B C57 H57C 109.5
C55 C58 H58A 109.5
C55 C58 H58B 109.5
H58A C58 H58B 109.5
C55 C58 H58C 109.5
H58A C58 H58C 109.5
H58B C58 H58C 109.5
C29 C59 C61 112.28(18)
C29 C59 C60 109.49(18)
C61 C59 C60 108.33(19)
C29 C59 C62 108.93(18)
C61 C59 C62 108.24(19)
C60 C59 C62 109.5(2)
C59 C60 H60A 109.5
C59 C60 H60B 109.5
H60A C60 H60B 109.5
C59 C60 H60C 109.5
H60A C60 H60C 109.5
H60B C60 H60C 109.5
C59 C61 H61A 109.5
C59 C61 H61B 109.5
H61A C61 H61B 109.5
C59 C61 H61C 109.5
H61A C61 H61C 109.5
H61B C61 H61C 109.5
C59 C62 H62A 109.5
C59 C62 H62B 109.5
H62A C62 H62B 109.5
C59 C62 H62C 109.5
H62A C62 H62C 109.5
H62B C62 H62C 109.5
C68 C63 C64 117.98(19)
C68 C63 Fe1 122.27(16)
C64 C63 Fe1 119.73(16)
C65 C64 C63 119.3(2)
C65 C64 C69 117.9(2)
C63 C64 C69 122.8(2)
C66 C65 C64 121.5(2)
C66 C65 H65 119.2
C64 C65 H65 119.2
C67 C66 C65 117.6(2)
C67 C66 C70 121.2(2)
C65 C66 C70 121.1(2)
C66 C67 C68 121.0(2)
C66 C67 H67 119.5
C68 C67 H67 119.5
C63 C68 C67 121.8(2)
C63 C68 C71 121.4(2)
C67 C68 C71 116.7(2)
C64 C69 H69A 109.5
C64 C69 H69B 109.5
H69A C69 H69B 109.5
C64 C69 H69C 109.5
H69A C69 H69C 109.5
H69B C69 H69C 109.5
C66 C70 H70A 109.5
C66 C70 H70B 109.5
H70A C70 H70B 109.5
C66 C70 H70C 109.5
H70A C70 H70C 109.5
H70B C70 H70C 109.5
C68 C71 H71A 109.5
C68 C71 H71B 109.5
H71A C71 H71B 109.5
C68 C71 H71C 109.5
H71A C71 H71C 109.5
H71B C71 H71C 109.5
C73 C72 H72A 109.5
C73 C72 H72B 109.5
H72A C72 H72B 109.5
C73 C72 H72C 109.5
H72A C72 H72C 109.5
H72B C72 H72C 109.5
O1 C73 C72 109.1(3)
O1 C73 H73A 109.9
C72 C73 H73A 109.9
O1 C73 H73B 109.9
C72 C73 H73B 109.9
H73A C73 H73B 108.3
C74 O1 C73 112.2(3)
O1 C74 C75 108.7(3)
O1 C74 H74A 110.0
C75 C74 H74A 110.0
O1 C74 H74C 110.0
C75 C74 H74C 110.0
H74A C74 H74C 108.3
C74 C75 H75A 109.5
C74 C75 H75B 109.5
H75A C75 H75B 109.5
C74 C75 H75C 109.5
H75A C75 H75C 109.5
H75B C75 H75C 109.5

loop_
_geom_bond_atom_site_label_1
_geom_bond_atom_site_label_2
_geom_bond_distance
Fe1 C63 2.058(2)
Fe1 Br1 2.3931(6)
Fe1 P1 2.4445(8)
Fe1 P2 2.4871(7)
P1 C13 1.826(2)
P1 C1 1.832(2)
P1 C7 1.833(2)
P2 C19 1.826(2)
P2 C6 1.831(2)
P2 C25 1.834(2)
C1 C2 1.399(3)
C1 C6 1.408(3)
C2 C3 1.387(3)
C2 H2 0.9500
C3 C4 1.389(3)
C3 H3 0.9500
C4 C5 1.385(3)
C4 H4 0.9500
C5 C6 1.399(3)
C5 H5 0.9500
C7 C12 1.388(3)
C7 C8 1.397(3)
C8 C9 1.398(3)
C8 H8 0.9500
C9 C10 1.395(3)
C9 C31 1.537(3)
C10 C11 1.396(3)
C10 H10 0.9500
C11 C12 1.399(3)
C11 C35 1.534(3)
C12 H12 0.9500
C13 C14 1.395(3)
C13 C18 1.395(3)
C14 C15 1.395(3)
C14 H14 0.9500
C15 C16 1.404(3)
C15 C39 1.538(3)
C15 C39' 1.541(10)
C16 C17 1.391(3)
C16 H16 0.9500
C17 C18 1.400(3)
C17 C43 1.539(3)
C18 H18 0.9500
C19 C24 1.393(3)
C19 C20 1.399(3)
C20 C21 1.396(3)
C20 H20 0.9500
C21 C22 1.403(3)
C21 C51 1.538(3)
C22 C23 1.394(3)
C22 H22 0.9500
C23 C24 1.400(3)
C23 C47 1.537(3)
C24 H24 0.9500
C25 C30 1.392(3)
C25 C26 1.407(3)
C26 C27 1.394(3)
C26 H26 0.9500
C27 C28 1.406(3)
C27 C55 1.532(3)
C28 C29 1.391(3)
C28 H28 0.9500
C29 C30 1.402(3)
C29 C59 1.532(3)
C30 H30 0.9500
C31 C32 1.529(4)
C31 C34 1.529(3)
C31 C33 1.534(4)
C32 H32A 0.9800
C32 H32B 0.9800
C32 H32C 0.9800
C33 H33A 0.9800
C33 H33B 0.9800
C33 H33C 0.9800
C34 H34A 0.9800
C34 H34B 0.9800
C34 H34C 0.9800
C35 C36 1.530(4)
C35 C38 1.537(3)
C35 C37 1.538(4)
C36 H36A 0.9800
C36 H36B 0.9800
C36 H36C 0.9800
C37 H37A 0.9800
C37 H37B 0.9800
C37 H37C 0.9800
C38 H38A 0.9800
C38 H38B 0.9800
C38 H38C 0.9800
C39 C40 1.526(5)
C39 C42 1.531(5)
C39 C41 1.540(5)
C40 H40A 0.9800
C40 H40B 0.9800
C40 H40C 0.9800
C41 H41A 0.9800
C41 H41B 0.9800
C41 H41C 0.9800
C42 H42A 0.9800
C42 H42B 0.9800
C42 H42C 0.9800
C39' C40' 1.53(2)
C39' C42' 1.54(2)
C39' C41' 1.54(2)
C40' H40D 0.9800
C40' H40E 0.9800
C40' H40F 0.9800
C41' H41D 0.9800
C41' H41E 0.9800
C41' H41F 0.9800
C42' H42D 0.9800
C42' H42E 0.9800
C42' H42F 0.9800
C43 C45 1.528(3)
C43 C44 1.536(4)
C43 C46 1.546(4)
C44 H44A 0.9800
C44 H44B 0.9800
C44 H44C 0.9800
C45 H45A 0.9800
C45 H45B 0.9800
C45 H45C 0.9800
C46 H46A 0.9800
C46 H46B 0.9800
C46 H46C 0.9800
C47 C50 1.530(3)
C47 C48 1.534(4)
C47 C49 1.542(4)
C48 H48A 0.9800
C48 H48B 0.9800
C48 H48C 0.9800
C49 H49A 0.9800
C49 H49B 0.9800
C49 H49C 0.9800
C50 H50A 0.9800
C50 H50B 0.9800
C50 H50C 0.9800
C51 C52 1.535(3)
C51 C54 1.540(3)
C51 C53 1.541(3)
C52 H52A 0.9800
C52 H52B 0.9800
C52 H52C 0.9800
C53 H53A 0.9800
C53 H53B 0.9800
C53 H53C 0.9800
C54 H54A 0.9800
C54 H54B 0.9800
C54 H54C 0.9800
C55 C56 1.524(4)
C55 C58 1.529(4)
C55 C57 1.543(4)
C56 H56A 0.9800
C56 H56B 0.9800
C56 H56C 0.9800
C57 H57A 0.9800
C57 H57B 0.9800
C57 H57C 0.9800
C58 H58A 0.9800
C58 H58B 0.9800
C58 H58C 0.9800
C59 C61 1.534(3)
C59 C60 1.536(3)
C59 C62 1.540(3)
C60 H60A 0.9800
C60 H60B 0.9800
C60 H60C 0.9800
C61 H61A 0.9800
C61 H61B 0.9800
C61 H61C 0.9800
C62 H62A 0.9800
C62 H62B 0.9800
C62 H62C 0.9800
C63 C68 1.353(3)
C63 C64 1.439(3)
C64 C65 1.398(3)
C64 C69 1.526(3)
C65 C66 1.396(4)
C65 H65 0.9500
C66 C67 1.391(3)
C66 C70 1.505(3)
C67 C68 1.403(3)
C67 H67 0.9500
C68 C71 1.521(3)
C69 H69A 0.9800
C69 H69B 0.9800
C69 H69C 0.9800
C70 H70A 0.9800
C70 H70B 0.9800
C70 H70C 0.9800
C71 H71A 0.9800
C71 H71B 0.9800
C71 H71C 0.9800
C72 C73 1.458(5)
C72 H72A 0.9800
C72 H72B 0.9800
C72 H72C 0.9800
C73 O1 1.417(4)
C73 H73A 0.9900
C73 H73B 0.9900
O1 C74 1.385(4)
C74 C75 1.445(6)
C74 H74A 0.9900
C74 H74C 0.9900
C75 H75A 0.9800
C75 H75B 0.9800
C75 H75C 0.9800

loop_
_geom_torsion_atom_site_label_1
_geom_torsion_atom_site_label_2
_geom_torsion_atom_site_label_3
_geom_torsion_atom_site_label_4
_geom_torsion
C13 P1 C1 C2 -84.27(18)
C7 P1 C1 C2 23.73(19)
Fe1 P1 C1 C2 151.26(16)
C13 P1 C1 C6 98.95(16)
C7 P1 C1 C6 -153.04(16)
Fe1 P1 C1 C6 -25.51(16)
C6 C1 C2 C3 -0.2(3)
P1 C1 C2 C3 -176.95(16)
C1 C2 C3 C4 0.5(3)
C2 C3 C4 C5 -0.1(3)
C3 C4 C5 C6 -0.5(3)
C4 C5 C6 C1 0.8(3)
C4 C5 C6 P2 -177.00(16)
C2 C1 C6 C5 -0.5(3)
P1 C1 C6 C5 176.42(15)
C2 C1 C6 P2 177.48(15)
P1 C1 C6 P2 -5.6(2)
C19 P2 C6 C5 87.78(18)
C25 P2 C6 C5 -22.54(19)
Fe1 P2 C6 C5 -149.02(15)
C19 P2 C6 C1 -90.09(16)
C25 P2 C6 C1 159.59(15)
Fe1 P2 C6 C1 33.12(16)
C13 P1 C7 C12 21.36(19)
C1 P1 C7 C12 -89.54(18)
Fe1 P1 C7 C12 153.58(15)
C13 P1 C7 C8 -156.56(16)
C1 P1 C7 C8 92.54(17)
Fe1 P1 C7 C8 -24.34(19)
C12 C7 C8 C9 -0.4(3)
P1 C7 C8 C9 177.54(16)
C7 C8 C9 C10 0.3(3)
C7 C8 C9 C31 179.4(2)
C8 C9 C10 C11 0.5(3)
C31 C9 C10 C11 -178.6(2)
C9 C10 C11 C12 -1.0(3)
C9 C10 C11 C35 178.6(2)
C8 C7 C12 C11 -0.1(3)
P1 C7 C12 C11 -178.03(16)
C10 C11 C12 C7 0.8(3)
C35 C11 C12 C7 -178.8(2)
C1 P1 C13 C14 15.5(2)
C7 P1 C13 C14 -94.03(18)
Fe1 P1 C13 C14 131.74(16)
C1 P1 C13 C18 -171.10(16)
C7 P1 C13 C18 79.33(18)
Fe1 P1 C13 C18 -54.90(18)
C18 C13 C14 C15 -1.0(3)
P1 C13 C14 C15 172.16(16)
C13 C14 C15 C16 -1.2(3)
C13 C14 C15 C39 179.8(2)
C13 C14 C15 C39' -173.0(16)
C14 C15 C16 C17 2.2(3)
C39 C15 C16 C17 -178.7(3)
C39' C15 C16 C17 173.7(17)
C15 C16 C17 C18 -0.9(3)
C15 C16 C17 C43 -178.1(2)
C14 C13 C18 C17 2.4(3)
P1 C13 C18 C17 -171.15(17)
C16 C17 C18 C13 -1.4(3)
C43 C17 C18 C13 175.9(2)
C6 P2 C19 C24 139.93(16)
C25 P2 C19 C24 -110.14(17)
Fe1 P2 C19 C24 28.19(18)
C6 P2 C19 C20 -41.41(19)
C25 P2 C19 C20 68.52(19)
Fe1 P2 C19 C20 -153.14(14)
C24 C19 C20 C21 2.8(3)
P2 C19 C20 C21 -175.81(16)
C19 C20 C21 C22 -1.5(3)
C19 C20 C21 C51 175.21(19)
C20 C21 C22 C23 -1.1(3)
C51 C21 C22 C23 -177.8(2)
C21 C22 C23 C24 2.3(3)
C21 C22 C23 C47 -175.8(2)
C20 C19 C24 C23 -1.6(3)
P2 C19 C24 C23 177.10(16)
C22 C23 C24 C19 -0.9(3)
C47 C23 C24 C19 177.1(2)
C19 P2 C25 C30 160.18(16)
C6 P2 C25 C30 -92.16(17)
Fe1 P2 C25 C30 22.69(18)
C19 P2 C25 C26 -18.2(2)
C6 P2 C25 C26 89.42(18)
Fe1 P2 C25 C26 -155.73(15)
C30 C25 C26 C27 0.9(3)
P2 C25 C26 C27 179.31(16)
C25 C26 C27 C28 -0.7(3)
C25 C26 C27 C55 178.2(2)
C26 C27 C28 C29 -0.4(3)
C55 C27 C28 C29 -179.3(2)
C27 C28 C29 C30 1.2(3)
C27 C28 C29 C59 -178.7(2)
C26 C25 C30 C29 -0.1(3)
P2 C25 C30 C29 -178.60(15)
C28 C29 C30 C25 -0.9(3)
C59 C29 C30 C25 178.93(19)
C10 C9 C31 C32 -130.6(3)
C8 C9 C31 C32 50.4(3)
C10 C9 C31 C34 -10.1(3)
C8 C9 C31 C34 170.8(2)
C10 C9 C31 C33 109.5(3)
C8 C9 C31 C33 -69.5(3)
C10 C11 C35 C36 -116.7(3)
C12 C11 C35 C36 62.9(3)
C10 C11 C35 C38 3.1(3)
C12 C11 C35 C38 -177.3(2)
C10 C11 C35 C37 123.0(2)
C12 C11 C35 C37 -57.4(3)
C14 C15 C39 C40 117.0(3)
C16 C15 C39 C40 -62.0(4)
C39' C15 C39 C40 56(12)
C14 C15 C39 C42 -4.0(4)
C16 C15 C39 C42 177.0(3)
C39' C15 C39 C42 -65(12)
C14 C15 C39 C41 -123.6(3)
C16 C15 C39 C41 57.4(4)
C39' C15 C39 C41 175(12)
C14 C15 C39' C40' -64(2)
C16 C15 C39' C40' 125(2)
C39 C15 C39' C40' 59(11)
C14 C15 C39' C42' -179.8(18)
C16 C15 C39' C42' 9(3)
C39 C15 C39' C42' -57(11)
C14 C15 C39' C41' 56(3)
C16 C15 C39' C41' -116(2)
C39 C15 C39' C41' 178(13)
C16 C17 C43 C45 -5.7(3)
C18 C17 C43 C45 177.1(2)
C16 C17 C43 C44 114.8(3)
C18 C17 C43 C44 -62.4(3)
C16 C17 C43 C46 -125.5(2)
C18 C17 C43 C46 57.3(3)
C22 C23 C47 C50 -175.5(2)
C24 C23 C47 C50 6.5(3)
C22 C23 C47 C48 -55.4(3)
C24 C23 C47 C48 126.7(2)
C22 C23 C47 C49 64.5(3)
C24 C23 C47 C49 -113.5(2)
C20 C21 C51 C52 13.9(3)
C22 C21 C51 C52 -169.5(2)
C20 C21 C51 C54 -106.1(2)
C22 C21 C51 C54 70.5(2)
C20 C21 C51 C53 134.5(2)
C22 C21 C51 C53 -48.9(3)
C26 C27 C55 C56 1.3(3)
C28 C27 C55 C56 -179.8(2)
C26 C27 C55 C58 -120.0(2)
C28 C27 C55 C58 58.9(3)
C26 C27 C55 C57 121.7(2)
C28 C27 C55 C57 -59.4(3)
C28 C29 C59 C61 6.6(3)
C30 C29 C59 C61 -173.29(19)
C28 C29 C59 C60 126.9(2)
C30 C29 C59 C60 -52.9(3)
C28 C29 C59 C62 -113.3(2)
C30 C29 C59 C62 66.8(2)
C68 C63 C64 C65 8.6(3)
Fe1 C63 C64 C65 -170.09(16)
C68 C63 C64 C69 -170.1(2)
Fe1 C63 C64 C69 11.2(3)
C63 C64 C65 C66 -2.9(3)
C69 C64 C65 C66 175.9(2)
C64 C65 C66 C67 -3.7(3)
C64 C65 C66 C70 175.3(2)
C65 C66 C67 C68 4.6(4)
C70 C66 C67 C68 -174.5(2)
C64 C63 C68 C67 -8.0(3)
Fe1 C63 C68 C67 170.73(17)
C64 C63 C68 C71 173.0(2)
Fe1 C63 C68 C71 -8.3(3)
C66 C67 C68 C63 1.4(4)
C66 C67 C68 C71 -179.5(2)
C72 C73 O1 C74 172.3(3)
C73 O1 C74 C75 -175.3(3)
